data_4088580
loop_
_publ_author_name
'M\"uck, Felix M.'
'Baus, Johannes A.'
'Bertermann, R\"udiger'
'Burschka, Christian'
'Tacke, Reinhold'

_publ_section_title
;
 Lewis Acid/Base Reactions of the Bis(amidinato)silylene
 [iPrNC(Ph)NiPr]2Si and Bis(guanidinato)silylene [iPrNC(NiPr2)NiPr]2Si
 with ElPh3(El = B, Al)
;
_journal_issue 16
_journal_name_full Organometallics
_journal_page_first 2583
_journal_paper_doi 10.1021/acs.organomet.6b00204
_journal_volume 35
_journal_year 2016
_chemical_formula_moiety 'C44 H71 Al N6 Si'
_chemical_formula_sum 'C44 H71 Al N6 Si'
_chemical_formula_weight 739.13
_space_group_crystal_system monoclinic
_space_group_IT_number 14
_space_group_name_Hall '-P 2yn'
_space_group_name_H-M_alt 'P 1 21/n 1'
_atom_sites_solution_hydrogens geom
_audit_creation_method SHELXL-2013
_cell_angle_alpha 90
_cell_angle_beta 90.39(2)
_cell_angle_gamma 90
_cell_formula_units_Z 4
_cell_length_a 11.635(8)
_cell_length_b 23.239(15)
_cell_length_c 16.351(11)
_cell_measurement_reflns_used 9870
_cell_measurement_temperature 100(2)
_cell_measurement_theta_max 28.40
_cell_measurement_theta_min 2.31
_cell_volume 4421(5)
_computing_cell_refinement 'Bruker SAINT'
_computing_data_collection 'Bruker APEX2'
_computing_data_reduction 'Bruker SAINT'
_computing_molecular_graphics 'ORTEP & POV-Ray'
_computing_publication_material 'Bruker SHELXTL'
_computing_structure_refinement 'SHELXL-2013 (Sheldrick, 2013)'
_computing_structure_solution 'SHELXS-2013 (Sheldrick, 2013)'
_diffrn_ambient_temperature 100(2)
_diffrn_measured_fraction_theta_full 1.000
_diffrn_measured_fraction_theta_max 1.000
_diffrn_measurement_device_type 'Bruker APEX-II CCD'
_diffrn_measurement_method '\f and \w scans'
_diffrn_radiation_monochromator Mirror
_diffrn_radiation_source 'rotating anode'
_diffrn_radiation_type MoK\a
_diffrn_radiation_wavelength 0.71073
_diffrn_reflns_av_R_equivalents 0.0341
_diffrn_reflns_av_unetI/netI 0.0260
_diffrn_reflns_Laue_measured_fraction_full 1.000
_diffrn_reflns_Laue_measured_fraction_max 1.000
_diffrn_reflns_limit_h_max 12
_diffrn_reflns_limit_h_min -14
_diffrn_reflns_limit_k_max 28
_diffrn_reflns_limit_k_min -28
_diffrn_reflns_limit_l_max 20
_diffrn_reflns_limit_l_min -20
_diffrn_reflns_number 61497
_diffrn_reflns_point_group_measured_fraction_full 1.000
_diffrn_reflns_point_group_measured_fraction_max 1.000
_diffrn_reflns_theta_full 26.000
_diffrn_reflns_theta_max 26.021
_diffrn_reflns_theta_min 1.523
_exptl_absorpt_coefficient_mu 0.109
_exptl_absorpt_correction_T_max 0.7457
_exptl_absorpt_correction_T_min 0.6899
_exptl_absorpt_correction_type multi-scan
_exptl_absorpt_process_details 'Sadabs 2008/1 (Bruker 2008)'
_exptl_crystal_colour colourless
_exptl_crystal_density_diffrn 1.111
_exptl_crystal_description block
_exptl_crystal_F_000 1616
_exptl_crystal_size_max 0.650
_exptl_crystal_size_mid 0.300
_exptl_crystal_size_min 0.150
_refine_diff_density_max 0.352
_refine_diff_density_min -0.296
_refine_diff_density_rms 0.041
_refine_ls_extinction_method none
_refine_ls_goodness_of_fit_ref 1.024
_refine_ls_hydrogen_treatment constr
_refine_ls_matrix_type full
_refine_ls_number_parameters 497
_refine_ls_number_reflns 8711
_refine_ls_number_restraints 3
_refine_ls_restrained_S_all 1.024
_refine_ls_R_factor_all 0.0482
_refine_ls_R_factor_gt 0.0362
_refine_ls_shift/su_max 0.001
_refine_ls_shift/su_mean 0.000
_refine_ls_structure_factor_coef Fsqd
_refine_ls_weighting_details 'w=1/[\s^2^(Fo^2^)+(0.0411P)^2^+2.2050P] where P=(Fo^2^+2Fc^2^)/3'
_refine_ls_weighting_scheme calc
_refine_ls_wR_factor_gt 0.0878
_refine_ls_wR_factor_ref 0.0949
_reflns_Friedel_coverage 0.000
_reflns_number_gt 7193
_reflns_number_total 8711
_reflns_threshold_expression 'I > 2\s(I)'
_cod_data_source_file om6b00204_si_002.cif
_cod_data_source_block MUE61B
_cod_original_sg_symbol_H-M 'P 21/n'
_cod_database_code 4088580
_shelx_space_group_comment
;
The symmetry employed for this shelxl refinement is uniquely defined
by the following loop, which should always be used as a source of
symmetry information in preference to the above space-group names.
They are only intended as comments.
;
_shelx_estimated_absorpt_t_min 0.932
_shelx_estimated_absorpt_t_max 0.984
_shelxl_version_number 2013-4

loop_
_space_group_symop_operation_xyz
'x, y, z'
'-x+1/2, y+1/2, -z+1/2'
'-x, -y, -z'
'x-1/2, -y-1/2, z-1/2'

loop_
_atom_site_label
_atom_site_type_symbol
_atom_site_fract_x
_atom_site_fract_y
_atom_site_fract_z
_atom_site_U_iso_or_equiv
_atom_site_adp_type
_atom_site_occupancy
_atom_site_site_symmetry_order
_atom_site_calc_flag
_atom_site_refinement_flags_posn
_atom_site_refinement_flags_adp
_atom_site_refinement_flags_occupancy
_atom_site_disorder_assembly
_atom_site_disorder_group
Si Si 0.59923(3) 0.21860(2) 0.74062(2) 0.01278(9) Uani 1 1 d . . . . .
Al Al 0.80330(4) 0.17806(2) 0.73976(2) 0.01508(10) Uani 1 1 d . . . . .
N2 N 0.50155(10) 0.16737(5) 0.67669(7) 0.0139(2) Uani 1 1 d . . . . .
N1 N 0.48341(10) 0.19064(5) 0.80338(7) 0.0157(2) Uani 1 1 d . . . . .
N3 N 0.35547(10) 0.11567(5) 0.75247(7) 0.0200(3) Uani 1 1 d . . . . .
N5 N 0.63430(10) 0.28886(5) 0.81059(7) 0.0150(2) Uani 1 1 d . . . . .
N4 N 0.56776(10) 0.28547(5) 0.68821(7) 0.0143(2) Uani 1 1 d . . . . .
N6 N 0.64228(10) 0.37817(5) 0.73065(7) 0.0158(2) Uani 1 1 d . . . . .
C1 C 0.44082(12) 0.15558(6) 0.74387(8) 0.0153(3) Uani 1 1 d . . . . .
C2 C 0.53828(13) 0.12690(6) 0.61178(8) 0.0177(3) Uani 1 1 d . . . . .
H2 H 0.6140 0.1422 0.5932 0.021 Uiso 1 1 calc R U . . .
C3 C 0.56487(14) 0.06649(6) 0.64217(10) 0.0238(3) Uani 1 1 d . . . . .
H3A H 0.4929 0.0463 0.6538 0.036 Uiso 1 1 calc R U . . .
H3B H 0.6115 0.0688 0.6922 0.036 Uiso 1 1 calc R U . . .
H3C H 0.6074 0.0455 0.6001 0.036 Uiso 1 1 calc R U . . .
C4 C 0.46401(14) 0.12533(7) 0.53419(9) 0.0238(3) Uani 1 1 d . . . . .
H4A H 0.5100 0.1112 0.4884 0.036 Uiso 1 1 calc R U . . .
H4B H 0.4361 0.1642 0.5218 0.036 Uiso 1 1 calc R U . . .
H4C H 0.3984 0.0996 0.5427 0.036 Uiso 1 1 calc R U . . .
C5 C 0.4251(2) 0.22094(10) 0.87131(13) 0.0196(5) Uani 0.814(4) 1 d D . P A 1
H5 H 0.4710 0.2567 0.8805 0.024 Uiso 0.814(4) 1 calc R U P A 1
C6 C 0.4269(9) 0.1896(4) 0.9532(4) 0.0303(7) Uani 0.814(4) 1 d D . P A 1
H6A H 0.3630 0.1622 0.9552 0.045 Uiso 0.814(4) 1 calc R U P A 1
H6B H 0.4193 0.2175 0.9977 0.045 Uiso 0.814(4) 1 calc R U P A 1
H6C H 0.4998 0.1688 0.9594 0.045 Uiso 0.814(4) 1 calc R U P A 1
C7 C 0.30601(18) 0.24168(9) 0.84756(12) 0.0257(5) Uani 0.814(4) 1 d D . P A 1
H7A H 0.3107 0.2650 0.7977 0.039 Uiso 0.814(4) 1 calc R U P A 1
H7B H 0.2744 0.2650 0.8920 0.039 Uiso 0.814(4) 1 calc R U P A 1
H7C H 0.2559 0.2085 0.8376 0.039 Uiso 0.814(4) 1 calc R U P A 1
C5B C 0.3901(10) 0.2054(4) 0.8645(7) 0.0196(5) Uani 0.186(4) 1 d D . P A 2
H5B H 0.3224 0.1801 0.8531 0.024 Uiso 0.186(4) 1 calc R U P A 2
C6B C 0.433(4) 0.1921(17) 0.9508(16) 0.0303(7) Uani 0.186(4) 1 d D . P A 2
H6D H 0.3679 0.1888 0.9879 0.045 Uiso 0.186(4) 1 calc R U P A 2
H6E H 0.4841 0.2232 0.9695 0.045 Uiso 0.186(4) 1 calc R U P A 2
H6F H 0.4761 0.1557 0.9505 0.045 Uiso 0.186(4) 1 calc R U P A 2
C7B C 0.3527(9) 0.2667(4) 0.8538(6) 0.0257(5) Uani 0.186(4) 1 d D . P A 2
H7D H 0.2937 0.2759 0.8943 0.039 Uiso 0.186(4) 1 calc R U P A 2
H7E H 0.3211 0.2720 0.7987 0.039 Uiso 0.186(4) 1 calc R U P A 2
H7F H 0.4189 0.2923 0.8616 0.039 Uiso 0.186(4) 1 calc R U P A 2
C8 C 0.26954(13) 0.11126(7) 0.68485(9) 0.0234(3) Uani 1 1 d . . . . .
H8 H 0.3078 0.1277 0.6355 0.028 Uiso 1 1 calc R U . . .
C9 C 0.23474(16) 0.05039(8) 0.66167(12) 0.0383(4) Uani 1 1 d . . . . .
H9A H 0.1856 0.0514 0.6128 0.057 Uiso 1 1 calc R U . . .
H9B H 0.1925 0.0329 0.7069 0.057 Uiso 1 1 calc R U . . .
H9C H 0.3037 0.0276 0.6504 0.057 Uiso 1 1 calc R U . . .
C10 C 0.16366(14) 0.14826(8) 0.69907(11) 0.0318(4) Uani 1 1 d . . . . .
H10A H 0.1151 0.1480 0.6498 0.048 Uiso 1 1 calc R U . . .
H10B H 0.1874 0.1878 0.7113 0.048 Uiso 1 1 calc R U . . .
H10C H 0.1202 0.1328 0.7453 0.048 Uiso 1 1 calc R U . . .
C11 C 0.35032(14) 0.08224(7) 0.82962(10) 0.0266(4) Uani 1 1 d . . . . .
H11 H 0.4037 0.1021 0.8687 0.032 Uiso 1 1 calc R U . . .
C12 C 0.39645(17) 0.02106(8) 0.82058(12) 0.0410(5) Uani 1 1 d . . . . .
H12A H 0.3438 -0.0014 0.7861 0.061 Uiso 1 1 calc R U . . .
H12B H 0.4027 0.0031 0.8747 0.061 Uiso 1 1 calc R U . . .
H12C H 0.4724 0.0222 0.7952 0.061 Uiso 1 1 calc R U . . .
C13 C 0.23324(15) 0.08172(8) 0.87090(11) 0.0344(4) Uani 1 1 d . . . . .
H13A H 0.2050 0.1213 0.8762 0.052 Uiso 1 1 calc R U . . .
H13B H 0.2405 0.0643 0.9253 0.052 Uiso 1 1 calc R U . . .
H13C H 0.1790 0.0593 0.8377 0.052 Uiso 1 1 calc R U . . .
C14 C 0.61402(11) 0.32071(6) 0.74554(8) 0.0142(3) Uani 1 1 d . . . . .
C15 C 0.69613(12) 0.30841(6) 0.88418(8) 0.0170(3) Uani 1 1 d . . . . .
H15 H 0.7722 0.3245 0.8675 0.020 Uiso 1 1 calc R U . . .
C16 C 0.71670(14) 0.25722(6) 0.93988(9) 0.0226(3) Uani 1 1 d . . . . .
H16A H 0.7559 0.2268 0.9094 0.034 Uiso 1 1 calc R U . . .
H16B H 0.6429 0.2428 0.9598 0.034 Uiso 1 1 calc R U . . .
H16C H 0.7646 0.2691 0.9865 0.034 Uiso 1 1 calc R U . . .
C17 C 0.63089(14) 0.35454(7) 0.93136(9) 0.0233(3) Uani 1 1 d . . . . .
H17A H 0.6169 0.3877 0.8957 0.035 Uiso 1 1 calc R U . . .
H17B H 0.6766 0.3666 0.9789 0.035 Uiso 1 1 calc R U . . .
H17C H 0.5573 0.3389 0.9498 0.035 Uiso 1 1 calc R U . . .
C18 C 0.52609(13) 0.30472(6) 0.60847(8) 0.0180(3) Uani 1 1 d . . . . .
H18 H 0.5367 0.3474 0.6058 0.022 Uiso 1 1 calc R U . . .
C19 C 0.59562(15) 0.27810(6) 0.53936(9) 0.0260(4) Uani 1 1 d . . . . .
H19A H 0.5681 0.2932 0.4868 0.039 Uiso 1 1 calc R U . . .
H19B H 0.5864 0.2362 0.5403 0.039 Uiso 1 1 calc R U . . .
H19C H 0.6770 0.2879 0.5466 0.039 Uiso 1 1 calc R U . . .
C20 C 0.39839(14) 0.29235(7) 0.59856(10) 0.0255(3) Uani 1 1 d . . . . .
H20A H 0.3709 0.3084 0.5465 0.038 Uiso 1 1 calc R U . . .
H20B H 0.3563 0.3100 0.6438 0.038 Uiso 1 1 calc R U . . .
H20C H 0.3857 0.2507 0.5990 0.038 Uiso 1 1 calc R U . . .
C21 C 0.76719(13) 0.38974(6) 0.72249(10) 0.0219(3) Uani 1 1 d . . . . .
H21 H 0.8080 0.3536 0.7386 0.026 Uiso 1 1 calc R U . . .
C22 C 0.79967(15) 0.40212(7) 0.63397(11) 0.0318(4) Uani 1 1 d . . . . .
H22A H 0.7706 0.3712 0.5987 0.048 Uiso 1 1 calc R U . . .
H22B H 0.8835 0.4043 0.6295 0.048 Uiso 1 1 calc R U . . .
H22C H 0.7658 0.4388 0.6169 0.048 Uiso 1 1 calc R U . . .
C23 C 0.81118(14) 0.43682(7) 0.77907(11) 0.0313(4) Uani 1 1 d . . . . .
H23A H 0.8951 0.4389 0.7757 0.047 Uiso 1 1 calc R U . . .
H23B H 0.7888 0.4281 0.8354 0.047 Uiso 1 1 calc R U . . .
H23C H 0.7779 0.4738 0.7625 0.047 Uiso 1 1 calc R U . . .
C24 C 0.56021(13) 0.42477(6) 0.74816(9) 0.0184(3) Uani 1 1 d . . . . .
H24 H 0.5882 0.4456 0.7980 0.022 Uiso 1 1 calc R U . . .
C25 C 0.55186(14) 0.46821(6) 0.67886(9) 0.0239(3) Uani 1 1 d . . . . .
H25A H 0.5279 0.4486 0.6285 0.036 Uiso 1 1 calc R U . . .
H25B H 0.6270 0.4862 0.6706 0.036 Uiso 1 1 calc R U . . .
H25C H 0.4953 0.4978 0.6927 0.036 Uiso 1 1 calc R U . . .
C26 C 0.44150(13) 0.40089(7) 0.76672(10) 0.0239(3) Uani 1 1 d . . . . .
H26A H 0.4086 0.3838 0.7171 0.036 Uiso 1 1 calc R U . . .
H26B H 0.3917 0.4321 0.7857 0.036 Uiso 1 1 calc R U . . .
H26C H 0.4478 0.3714 0.8094 0.036 Uiso 1 1 calc R U . . .
C27 C 0.83443(12) 0.13210(6) 0.63816(9) 0.0172(3) Uani 1 1 d . . . . .
C28 C 0.81688(12) 0.15268(6) 0.55841(9) 0.0202(3) Uani 1 1 d . . . . .
H28 H 0.7928 0.1914 0.5513 0.024 Uiso 1 1 calc R U . . .
C29 C 0.83314(14) 0.11895(7) 0.48952(10) 0.0256(3) Uani 1 1 d . . . . .
H29 H 0.8186 0.1344 0.4367 0.031 Uiso 1 1 calc R U . . .
C30 C 0.87046(14) 0.06284(7) 0.49778(10) 0.0294(4) Uani 1 1 d . . . . .
H30 H 0.8813 0.0394 0.4508 0.035 Uiso 1 1 calc R U . . .
C31 C 0.89186(15) 0.04118(7) 0.57496(10) 0.0297(4) Uani 1 1 d . . . . .
H31 H 0.9193 0.0029 0.5813 0.036 Uiso 1 1 calc R U . . .
C32 C 0.87343(13) 0.07522(6) 0.64344(9) 0.0221(3) Uani 1 1 d . . . . .
H32 H 0.8879 0.0593 0.6960 0.027 Uiso 1 1 calc R U . . .
C33 C 0.81459(13) 0.12745(6) 0.83903(8) 0.0173(3) Uani 1 1 d . . . . .
C34 C 0.72074(13) 0.09856(6) 0.87342(9) 0.0230(3) Uani 1 1 d . . . . .
H34 H 0.6477 0.1019 0.8476 0.028 Uiso 1 1 calc R U . . .
C35 C 0.73031(15) 0.06529(7) 0.94375(10) 0.0274(4) Uani 1 1 d . . . . .
H35 H 0.6644 0.0465 0.9651 0.033 Uiso 1 1 calc R U . . .
C36 C 0.93033(14) 0.08668(6) 0.95079(9) 0.0224(3) Uani 1 1 d . . . . .
H36 H 1.0032 0.0826 0.9767 0.027 Uiso 1 1 calc R U . . .
C37 C 0.83544(15) 0.05941(7) 0.98279(9) 0.0267(4) Uani 1 1 d . . . . .
H37 H 0.8422 0.0369 1.0311 0.032 Uiso 1 1 calc R U . . .
C38 C 0.91953(13) 0.12002(6) 0.88080(9) 0.0189(3) Uani 1 1 d . . . . .
H38 H 0.9860 0.1386 0.8602 0.023 Uiso 1 1 calc R U . . .
C39 C 0.92001(12) 0.24199(6) 0.74531(9) 0.0180(3) Uani 1 1 d . . . . .
C40 C 0.96590(13) 0.26409(7) 0.67288(10) 0.0245(3) Uani 1 1 d . . . . .
H40 H 0.9399 0.2486 0.6223 0.029 Uiso 1 1 calc R U . . .
C41 C 1.04787(14) 0.30769(7) 0.67157(11) 0.0304(4) Uani 1 1 d . . . . .
H41 H 1.0763 0.3214 0.6208 0.037 Uiso 1 1 calc R U . . .
C42 C 1.08779(14) 0.33093(7) 0.74390(11) 0.0308(4) Uani 1 1 d . . . . .
H42 H 1.1431 0.3610 0.7435 0.037 Uiso 1 1 calc R U . . .
C43 C 1.04642(14) 0.30991(7) 0.81686(11) 0.0279(4) Uani 1 1 d . . . . .
H43 H 1.0739 0.3253 0.8671 0.034 Uiso 1 1 calc R U . . .
C44 C 0.96484(13) 0.26632(6) 0.81716(10) 0.0223(3) Uani 1 1 d . . . . .
H44 H 0.9383 0.2524 0.8683 0.027 Uiso 1 1 calc R U . . .

loop_
_atom_site_aniso_label
_atom_site_aniso_U_11
_atom_site_aniso_U_22
_atom_site_aniso_U_33
_atom_site_aniso_U_23
_atom_site_aniso_U_13
_atom_site_aniso_U_12
Si 0.0145(2) 0.01124(18) 0.01264(18) 0.00059(13) -0.00004(14) -0.00002(14)
Al 0.0152(2) 0.0145(2) 0.0155(2) 0.00116(16) 0.00056(16) 0.00101(16)
N2 0.0142(6) 0.0135(6) 0.0141(6) -0.0008(4) 0.0009(4) -0.0004(4)
N1 0.0173(6) 0.0152(6) 0.0146(6) 0.0003(4) 0.0034(5) 0.0015(5)
N3 0.0168(7) 0.0201(6) 0.0231(7) 0.0035(5) 0.0022(5) -0.0047(5)
N5 0.0174(6) 0.0139(6) 0.0139(6) -0.0004(4) -0.0014(5) -0.0006(5)
N4 0.0177(6) 0.0114(5) 0.0139(6) 0.0003(4) -0.0024(5) 0.0002(4)
N6 0.0160(6) 0.0112(5) 0.0202(6) -0.0004(4) 0.0012(5) 0.0000(4)
C1 0.0137(7) 0.0137(7) 0.0185(7) 0.0030(5) 0.0002(5) 0.0034(5)
C2 0.0193(8) 0.0159(7) 0.0180(7) -0.0035(5) 0.0032(6) -0.0001(6)
C3 0.0248(9) 0.0170(7) 0.0296(8) -0.0021(6) 0.0040(6) 0.0031(6)
C4 0.0259(9) 0.0262(8) 0.0193(8) -0.0057(6) 0.0014(6) -0.0008(6)
C5 0.0182(13) 0.0248(12) 0.0159(9) -0.0043(8) 0.0044(9) 0.0000(8)
C6 0.0344(18) 0.0392(14) 0.0172(9) -0.0015(8) 0.0055(10) -0.0049(9)
C7 0.0226(12) 0.0247(12) 0.0298(10) -0.0071(9) 0.0066(9) 0.0023(9)
C5B 0.0182(13) 0.0248(12) 0.0159(9) -0.0043(8) 0.0044(9) 0.0000(8)
C6B 0.0344(18) 0.0392(14) 0.0172(9) -0.0015(8) 0.0055(10) -0.0049(9)
C7B 0.0226(12) 0.0247(12) 0.0298(10) -0.0071(9) 0.0066(9) 0.0023(9)
C8 0.0196(8) 0.0259(8) 0.0247(8) -0.0042(6) 0.0011(6) -0.0056(6)
C9 0.0329(10) 0.0333(10) 0.0486(11) -0.0136(8) 0.0026(8) -0.0119(8)
C10 0.0222(9) 0.0401(10) 0.0331(9) -0.0057(7) -0.0036(7) 0.0002(7)
C11 0.0261(9) 0.0267(8) 0.0272(8) 0.0100(7) 0.0049(7) -0.0060(7)
C12 0.0439(11) 0.0288(9) 0.0503(12) 0.0167(8) 0.0081(9) -0.0004(8)
C13 0.0301(10) 0.0392(10) 0.0340(10) 0.0076(8) 0.0093(7) -0.0115(8)
C14 0.0116(7) 0.0135(6) 0.0176(7) -0.0011(5) 0.0021(5) 0.0012(5)
C15 0.0173(7) 0.0186(7) 0.0150(7) -0.0028(5) -0.0018(6) -0.0008(6)
C16 0.0265(9) 0.0243(8) 0.0169(7) -0.0009(6) -0.0057(6) 0.0038(6)
C17 0.0286(9) 0.0243(8) 0.0170(7) -0.0050(6) -0.0042(6) 0.0058(6)
C18 0.0261(8) 0.0136(7) 0.0143(7) 0.0012(5) -0.0042(6) 0.0007(6)
C19 0.0435(10) 0.0197(8) 0.0150(7) 0.0008(6) 0.0019(7) 0.0017(7)
C20 0.0287(9) 0.0210(8) 0.0267(8) 0.0006(6) -0.0126(7) 0.0001(6)
C21 0.0177(8) 0.0149(7) 0.0331(9) 0.0020(6) 0.0025(6) -0.0007(6)
C22 0.0308(10) 0.0264(8) 0.0382(10) 0.0051(7) 0.0139(7) 0.0012(7)
C23 0.0239(9) 0.0237(8) 0.0464(10) -0.0019(7) -0.0059(7) -0.0076(7)
C24 0.0221(8) 0.0136(7) 0.0194(7) -0.0025(5) -0.0013(6) 0.0026(6)
C25 0.0278(9) 0.0170(7) 0.0269(8) 0.0025(6) -0.0008(7) 0.0038(6)
C26 0.0213(8) 0.0220(8) 0.0284(8) 0.0001(6) 0.0048(6) 0.0049(6)
C27 0.0119(7) 0.0192(7) 0.0204(7) -0.0006(6) 0.0031(6) -0.0017(5)
C28 0.0173(8) 0.0207(7) 0.0227(8) 0.0017(6) 0.0056(6) 0.0007(6)
C29 0.0248(9) 0.0327(9) 0.0193(8) 0.0009(6) 0.0062(6) -0.0014(7)
C30 0.0329(10) 0.0293(9) 0.0262(9) -0.0088(7) 0.0123(7) -0.0033(7)
C31 0.0371(10) 0.0181(8) 0.0340(9) -0.0019(7) 0.0118(7) 0.0024(7)
C32 0.0228(8) 0.0209(7) 0.0227(8) 0.0025(6) 0.0054(6) 0.0014(6)
C33 0.0215(8) 0.0140(7) 0.0164(7) -0.0002(5) 0.0012(6) 0.0036(6)
C34 0.0215(8) 0.0209(7) 0.0266(8) 0.0033(6) -0.0004(6) 0.0008(6)
C35 0.0312(9) 0.0223(8) 0.0289(9) 0.0052(6) 0.0072(7) -0.0043(7)
C36 0.0294(9) 0.0197(7) 0.0181(7) -0.0017(6) -0.0048(6) 0.0034(6)
C37 0.0425(10) 0.0205(8) 0.0172(8) 0.0043(6) 0.0000(7) 0.0009(7)
C38 0.0221(8) 0.0176(7) 0.0171(7) -0.0018(5) 0.0027(6) 0.0015(6)
C39 0.0141(7) 0.0157(7) 0.0242(8) 0.0012(6) -0.0002(6) 0.0036(5)
C40 0.0248(9) 0.0231(8) 0.0256(8) 0.0035(6) -0.0011(6) -0.0016(6)
C41 0.0288(9) 0.0285(9) 0.0340(9) 0.0093(7) 0.0033(7) -0.0043(7)
C42 0.0215(9) 0.0235(8) 0.0473(11) -0.0006(7) 0.0002(7) -0.0049(7)
C43 0.0205(8) 0.0279(9) 0.0354(9) -0.0087(7) -0.0026(7) -0.0003(6)
C44 0.0169(8) 0.0235(8) 0.0264(8) -0.0015(6) 0.0018(6) 0.0035(6)

loop_
_atom_type_symbol
_atom_type_description
_atom_type_scat_dispersion_real
_atom_type_scat_dispersion_imag
_atom_type_scat_source
C C 0.0033 0.0016 'International Tables Vol C Tables 4.2.6.8 and 6.1.1.4'
H H 0.0000 0.0000 'International Tables Vol C Tables 4.2.6.8 and 6.1.1.4'
N N 0.0061 0.0033 'International Tables Vol C Tables 4.2.6.8 and 6.1.1.4'
Al Al 0.0645 0.0514 'International Tables Vol C Tables 4.2.6.8 and 6.1.1.4'
Si Si 0.0817 0.0704 'International Tables Vol C Tables 4.2.6.8 and 6.1.1.4'

loop_
_geom_angle_atom_site_label_1
_geom_angle_atom_site_label_2
_geom_angle_atom_site_label_3
_geom_angle
N4 Si N1 115.17(6)
N4 Si N2 98.94(7)
N1 Si N2 69.65(7)
N4 Si N5 67.44(7)
N1 Si N5 96.66(6)
N2 Si N5 155.20(5)
N4 Si C1 112.87(6)
N1 Si C1 35.15(5)
N2 Si C1 34.63(5)
N5 Si C1 129.84(6)
N4 Si C14 34.40(5)
N1 Si C14 112.99(5)
N2 Si C14 132.06(5)
N5 Si C14 33.53(5)
C1 Si C14 132.49(5)
N4 Si Al 119.92(4)
N1 Si Al 124.29(5)
N2 Si Al 108.12(6)
N5 Si Al 96.68(5)
C1 Si Al 119.89(6)
C14 Si Al 107.51(4)
C33 Al C27 110.23(8)
C33 Al C39 110.81(7)
C27 Al C39 107.69(7)
C33 Al Si 105.50(5)
C27 Al Si 111.92(5)
C39 Al Si 110.73(6)
C1 N2 C2 127.86(12)
C1 N2 Si 89.66(10)
C2 N2 Si 127.04(10)
C1 N1 C5 130.82(15)
C1 N1 C5B 110.3(4)
C1 N1 Si 94.48(10)
C5 N1 Si 126.67(13)
C5B N1 Si 145.6(4)
C1 N3 C11 118.46(12)
C1 N3 C8 117.06(12)
C11 N3 C8 124.39(12)
C14 N5 C15 124.89(12)
C14 N5 Si 87.86(10)
C15 N5 Si 143.52(9)
C14 N4 C18 124.19(12)
C14 N4 Si 96.51(10)
C18 N4 Si 138.69(9)
C14 N6 C24 121.01(12)
C14 N6 C21 114.86(11)
C24 N6 C21 121.37(12)
N2 C1 N1 105.83(12)
N2 C1 N3 127.69(13)
N1 C1 N3 126.47(13)
N2 C1 Si 55.71(7)
N1 C1 Si 50.37(7)
N3 C1 Si 173.53(10)
N2 C2 C3 114.24(12)
N2 C2 C4 116.39(12)
C3 C2 C4 111.19(12)
N1 C5 C7 112.42(17)
N1 C5 C6 115.2(4)
C7 C5 C6 112.6(4)
C7B C5B N1 110.2(8)
C7B C5B C6B 113.2(17)
N1 C5B C6B 109(2)
N3 C8 C9 115.20(14)
N3 C8 C10 112.82(13)
C9 C8 C10 110.48(14)
N3 C11 C13 114.97(14)
N3 C11 C12 112.90(14)
C13 C11 C12 110.56(14)
N5 C14 N4 106.72(12)
N5 C14 N6 129.60(13)
N4 C14 N6 123.41(12)
N5 C14 Si 58.61(7)
N4 C14 Si 49.10(7)
N6 C14 Si 164.58(10)
N5 C15 C16 108.88(12)
N5 C15 C17 112.87(12)
C16 C15 C17 108.93(13)
N4 C18 C20 110.85(12)
N4 C18 C19 111.30(12)
C20 C18 C19 111.53(13)
N6 C21 C23 113.66(13)
N6 C21 C22 111.61(13)
C23 C21 C22 110.93(14)
N6 C24 C25 112.43(12)
N6 C24 C26 111.18(12)
C25 C24 C26 109.73(13)
C32 C27 C28 115.12(13)
C32 C27 Al 120.72(11)
C28 C27 Al 124.15(11)
C29 C28 C27 122.88(15)
C30 C29 C28 119.94(15)
C31 C30 C29 119.25(15)
C30 C31 C32 120.12(15)
C31 C32 C27 122.66(15)
C34 C33 C38 114.98(14)
C34 C33 Al 123.89(11)
C38 C33 Al 121.11(11)
C35 C34 C33 122.67(15)
C37 C35 C34 120.18(15)
C37 C36 C38 120.10(15)
C36 C37 C35 119.16(15)
C36 C38 C33 122.90(14)
C40 C39 C44 114.79(14)
C40 C39 Al 119.56(11)
C44 C39 Al 125.61(11)
C41 C40 C39 123.06(15)
C42 C41 C40 119.93(16)
C41 C42 C43 119.10(16)
C42 C43 C44 120.28(15)
C43 C44 C39 122.82(15)

loop_
_geom_bond_atom_site_label_1
_geom_bond_atom_site_label_2
_geom_bond_distance
Si N4 1.8109(15)
Si N1 1.8194(15)
Si N2 1.9457(14)
Si N5 2.0335(15)
Si C1 2.3550(19)
Si C14 2.381(2)
Si Al 2.5544(17)
Al C33 2.0081(18)
Al C27 2.0100(18)
Al C39 2.0143(18)
N2 C1 1.3385(19)
N2 C2 1.4831(18)
N1 C1 1.3600(19)
N1 C5 1.484(2)
N1 C5B 1.520(12)
N3 C1 1.3667(19)
N3 C11 1.483(2)
N3 C8 1.489(2)
N5 C14 1.3159(19)
N5 C15 1.4697(19)
N4 C14 1.3535(18)
N4 C18 1.4583(19)
N6 C14 1.3969(19)
N6 C24 1.4731(19)
N6 C21 1.485(2)
C2 C3 1.520(2)
C2 C4 1.531(2)
C5 C7 1.515(3)
C5 C6 1.525(5)
C5B C7B 1.500(12)
C5B C6B 1.527(16)
C8 C9 1.519(2)
C8 C10 1.521(2)
C11 C13 1.524(2)
C11 C12 1.527(3)
C15 C16 1.516(2)
C15 C17 1.526(2)
C18 C20 1.521(2)
C18 C19 1.525(2)
C21 C23 1.519(2)
C21 C22 1.526(2)
C24 C25 1.520(2)
C24 C26 1.521(2)
C27 C32 1.400(2)
C27 C28 1.403(2)
C28 C29 1.386(2)
C29 C30 1.381(2)
C30 C31 1.380(3)
C31 C32 1.389(2)
C33 C34 1.403(2)
C33 C38 1.406(2)
C34 C35 1.389(2)
C35 C37 1.383(2)
C36 C37 1.379(2)
C36 C38 1.387(2)
C39 C40 1.400(2)
C39 C44 1.401(2)
C40 C41 1.392(2)
C41 C42 1.378(3)
C42 C43 1.379(3)
C43 C44 1.388(2)

loop_
_geom_torsion_atom_site_label_1
_geom_torsion_atom_site_label_2
_geom_torsion_atom_site_label_3
_geom_torsion_atom_site_label_4
_geom_torsion
N4 Si N1 C1 94.51(10)
N2 Si N1 C1 4.00(8)
N5 Si N1 C1 162.67(8)
C14 Si N1 C1 132.22(8)
Al Si N1 C1 -94.54(9)
N4 Si N1 C5 -56.64(15)
N2 Si N1 C5 -147.15(14)
N5 Si N1 C5 11.52(14)
C1 Si N1 C5 -151.15(17)
C14 Si N1 C5 -18.92(15)
Al Si N1 C5 114.31(13)
N4 Si N1 C5B -42.6(8)
N2 Si N1 C5B -133.1(8)
N5 Si N1 C5B 25.6(8)
C1 Si N1 C5B -137.1(8)
C14 Si N1 C5B -4.9(8)
Al Si N1 C5B 128.4(8)
N1 Si N4 C14 94.45(10)
N2 Si N4 C14 166.09(8)
N5 Si N4 C14 7.69(8)
C1 Si N4 C14 132.98(8)
Al Si N4 C14 -76.93(9)
N1 Si N4 C18 -94.93(15)
N2 Si N4 C18 -23.29(15)
N5 Si N4 C18 178.31(16)
C1 Si N4 C18 -56.40(16)
C14 Si N4 C18 170.62(19)
Al Si N4 C18 93.69(15)
C2 N2 C1 N1 144.60(13)
Si N2 C1 N1 5.28(10)
C2 N2 C1 N3 -33.9(2)
Si N2 C1 N3 -173.19(13)
C2 N2 C1 Si 139.32(15)
C5 N1 C1 N2 143.57(16)
C5B N1 C1 N2 150.1(4)
Si N1 C1 N2 -5.67(11)
C5 N1 C1 N3 -37.9(2)
C5B N1 C1 N3 -31.4(5)
Si N1 C1 N3 172.83(12)
C5 N1 C1 Si 149.24(18)
C5B N1 C1 Si 155.8(4)
C11 N3 C1 N2 140.73(15)
C8 N3 C1 N2 -42.7(2)
C11 N3 C1 N1 -37.4(2)
C8 N3 C1 N1 139.13(14)
C1 N2 C2 C3 -33.3(2)
Si N2 C2 C3 91.99(14)
C1 N2 C2 C4 98.49(17)
Si N2 C2 C4 -136.26(12)
C1 N1 C5 C7 -35.4(3)
C5B N1 C5 C7 -52.6(12)
Si N1 C5 C7 105.1(2)
C1 N1 C5 C6 95.5(5)
C5B N1 C5 C6 78.3(13)
Si N1 C5 C6 -124.0(5)
C1 N1 C5B C7B -107.3(8)
C5 N1 C5B C7B 58.9(11)
Si N1 C5B C7B 26.3(14)
C1 N1 C5B C6B 127.7(18)
C5 N1 C5B C6B -66(2)
Si N1 C5B C6B -98.7(19)
C1 N3 C8 C9 138.70(15)
C11 N3 C8 C9 -45.0(2)
C1 N3 C8 C10 -93.17(17)
C11 N3 C8 C10 83.17(18)
C1 N3 C11 C13 129.03(15)
C8 N3 C11 C13 -47.3(2)
C1 N3 C11 C12 -102.87(17)
C8 N3 C11 C12 80.84(19)
C15 N5 C14 N4 172.89(12)
Si N5 C14 N4 10.17(10)
C15 N5 C14 N6 -1.2(2)
Si N5 C14 N6 -163.90(14)
C15 N5 C14 Si 162.72(14)
C18 N4 C14 N5 175.97(12)
Si N4 C14 N5 -11.50(11)
C18 N4 C14 N6 -9.5(2)
Si N4 C14 N6 163.03(11)
C18 N4 C14 Si -172.53(15)
C24 N6 C14 N5 -93.56(18)
C21 N6 C14 N5 67.84(19)
C24 N6 C14 N4 93.24(17)
C21 N6 C14 N4 -105.35(15)
C24 N6 C14 Si 149.3(3)
C21 N6 C14 Si -49.3(4)
C14 N5 C15 C16 -171.95(13)
Si N5 C15 C16 -21.9(2)
C14 N5 C15 C17 66.96(18)
Si N5 C15 C17 -142.99(13)
C14 N4 C18 C20 -118.74(14)
Si N4 C18 C20 72.55(18)
C14 N4 C18 C19 116.51(15)
Si N4 C18 C19 -52.20(19)
C14 N6 C21 C23 -126.32(14)
C24 N6 C21 C23 35.01(18)
C14 N6 C21 C22 107.30(14)
C24 N6 C21 C22 -91.37(15)
C14 N6 C24 C25 -134.38(13)
C21 N6 C24 C25 65.42(17)
C14 N6 C24 C26 -10.90(18)
C21 N6 C24 C26 -171.10(12)
C32 C27 C28 C29 2.0(2)
Al C27 C28 C29 -176.37(12)
C27 C28 C29 C30 -1.4(2)
C28 C29 C30 C31 -0.4(2)
C29 C30 C31 C32 1.4(2)
C30 C31 C32 C27 -0.7(2)
C28 C27 C32 C31 -0.9(2)
Al C27 C32 C31 177.49(12)
C38 C33 C34 C35 0.3(2)
Al C33 C34 C35 -177.84(12)
C33 C34 C35 C37 -0.2(2)
C38 C36 C37 C35 0.7(2)
C34 C35 C37 C36 -0.3(2)
C37 C36 C38 C33 -0.5(2)
C34 C33 C38 C36 0.0(2)
Al C33 C38 C36 178.25(11)
C44 C39 C40 C41 -1.3(2)
Al C39 C40 C41 -179.16(12)
C39 C40 C41 C42 0.3(3)
C40 C41 C42 C43 0.8(2)
C41 C42 C43 C44 -0.6(2)
C42 C43 C44 C39 -0.5(2)
C40 C39 C44 C43 1.5(2)
Al C39 C44 C43 179.15(12)
